data_2104992
loop_
_publ_author_name
'Udovenko, Anatoly A.'
'Laptash, Natalia M.'

_publ_section_title
;
 Dynamic orientational disorder in crystals of fluoroelpasolites,
 structural refinement of (NH~4~)~3~AlF~6~, (NH~4~)~3~TiOF~5~ and
 Rb~2~KTiOF~5~
;
_journal_issue 6
_journal_name_full 'Acta Crystallographica Section B'
_journal_page_first 447
_journal_page_last 454
_journal_paper_doi 10.1107/S0108768111044867
_journal_volume 67
_journal_year 2011
_chemical_formula_moiety ' Rb2 K Ti O F5'
_chemical_formula_sum 'F5 K O Rb2 Ti'
_chemical_formula_weight 368.94
_chemical_name_common 'rubidium potassium oxopentafuorotitanate'
_chemical_name_systematic 'rubidium potassium oxopentafuorotitanate'
_space_group_IT_number 225
_symmetry_cell_setting cubic
_symmetry_space_group_name_Hall '-F 4 2 3'
_symmetry_space_group_name_H-M 'F m -3 m'
_atom_sites_solution_primary direct
_atom_sites_solution_secondary difmap
_audit_creation_method SHELXL-97
_cell_angle_alpha 90.00
_cell_angle_beta 90.00
_cell_angle_gamma 90.00
_cell_formula_units_Z 4
_cell_length_a 8.8879(2)
_cell_length_b 8.8879(2)
_cell_length_c 8.8879(2)
_cell_measurement_reflns_used 512
_cell_measurement_temperature 218(2)
_cell_measurement_theta_max 39.80
_cell_measurement_theta_min 3.97
_cell_volume 702.10(3)
_computing_cell_refinement 'Bruker SAINT v6.02a (Bruker, 2000)'
_computing_data_collection 'Bruker Smart v5.054 (Bruker, 1998)'
_computing_data_reduction 'Bruker SAINT v6.02a (Bruker, 2000)'
_computing_molecular_graphics 'Bruker SHELXTL v5.1 (Bruker, 1998)'
_computing_publication_material 'Bruker SHELXTL v5.1 (Bruker, 1998)'
_computing_structure_refinement 'Bruker SHELXTL v5.1 (Bruker, 1998)'
_computing_structure_solution 'Bruker SHELXTL v5.1 (Bruker, 1998)'
_diffrn_ambient_temperature 218(2)
_diffrn_detector_area_resol_mean 8.33
_diffrn_measured_fraction_theta_full 1.000
_diffrn_measured_fraction_theta_max 1.000
_diffrn_measurement_device_type 'Bruker P4'
_diffrn_measurement_method '\w scans'
_diffrn_radiation_monochromator graphite
_diffrn_radiation_source 'fine-focus sealed tube'
_diffrn_radiation_type MoK\a
_diffrn_radiation_wavelength 0.71073
_diffrn_reflns_av_R_equivalents 0.0300
_diffrn_reflns_av_sigmaI/netI 0.0116
_diffrn_reflns_limit_h_max 14
_diffrn_reflns_limit_h_min -16
_diffrn_reflns_limit_k_max 14
_diffrn_reflns_limit_k_min -16
_diffrn_reflns_limit_l_max 16
_diffrn_reflns_limit_l_min -16
_diffrn_reflns_number 4779
_diffrn_reflns_theta_full 40.89
_diffrn_reflns_theta_max 40.89
_diffrn_reflns_theta_min 3.97
_exptl_absorpt_coefficient_mu 15.610
_exptl_absorpt_correction_T_max 0.1117
_exptl_absorpt_correction_T_min 0.0735
_exptl_absorpt_correction_type multi-scan
_exptl_absorpt_process_details 'SADABS v.2.03; Bruker 1999'
_exptl_crystal_colour colorless
_exptl_crystal_density_diffrn 3.490
_exptl_crystal_density_method 'not measured'
_exptl_crystal_description formless
_exptl_crystal_F_000 672
_exptl_crystal_size_max 0.35
_exptl_crystal_size_mid 0.25
_exptl_crystal_size_min 0.25
_refine_diff_density_max 1.086
_refine_diff_density_min -0.839
_refine_ls_extinction_coef 0.00086(17)
_refine_ls_extinction_expression Fc^*^=kFc[1+0.001xFc^2^\l^3^/sin(2\q)]^-1/4^
_refine_ls_extinction_method SHELXL
_refine_ls_goodness_of_fit_ref 1.333
_refine_ls_matrix_type full
_refine_ls_number_parameters 12
_refine_ls_number_reflns 130
_refine_ls_number_restraints 0
_refine_ls_restrained_S_all 1.333
_refine_ls_R_factor_all 0.0284
_refine_ls_R_factor_gt 0.0229
_refine_ls_shift/su_max 0.046
_refine_ls_shift/su_mean 0.014
_refine_ls_structure_factor_coef Fsqd
_refine_ls_weighting_details 'calc w=1/[\s^2^(Fo^2^)+(0.0157P)^2^+5.6400P] where P=(Fo^2^+2Fc^2^)/3'
_refine_ls_weighting_scheme calc
_refine_ls_wR_factor_gt 0.0610
_refine_ls_wR_factor_ref 0.061
_reflns_number_gt 130
_reflns_number_total 155
_reflns_threshold_expression >2sigma(I)
_cod_data_source_file bp5038.cif
_cod_data_source_block IV
_cod_original_formula_sum 'F5  K O Rb2 Ti'
_cod_database_code 2104992

loop_
_symmetry_equiv_pos_as_xyz
'x, y, z'
'-x, -y, z'
'-x, y, -z'
'x, -y, -z'
'z, x, y'
'z, -x, -y'
'-z, -x, y'
'-z, x, -y'
'y, z, x'
'-y, z, -x'
'y, -z, -x'
'-y, -z, x'
'y, x, -z'
'-y, -x, -z'
'y, -x, z'
'-y, x, z'
'x, z, -y'
'-x, z, y'
'-x, -z, -y'
'x, -z, y'
'z, y, -x'
'z, -y, x'
'-z, y, x'
'-z, -y, -x'
'x, y+1/2, z+1/2'
'-x, -y+1/2, z+1/2'
'-x, y+1/2, -z+1/2'
'x, -y+1/2, -z+1/2'
'z, x+1/2, y+1/2'
'z, -x+1/2, -y+1/2'
'-z, -x+1/2, y+1/2'
'-z, x+1/2, -y+1/2'
'y, z+1/2, x+1/2'
'-y, z+1/2, -x+1/2'
'y, -z+1/2, -x+1/2'
'-y, -z+1/2, x+1/2'
'y, x+1/2, -z+1/2'
'-y, -x+1/2, -z+1/2'
'y, -x+1/2, z+1/2'
'-y, x+1/2, z+1/2'
'x, z+1/2, -y+1/2'
'-x, z+1/2, y+1/2'
'-x, -z+1/2, -y+1/2'
'x, -z+1/2, y+1/2'
'z, y+1/2, -x+1/2'
'z, -y+1/2, x+1/2'
'-z, y+1/2, x+1/2'
'-z, -y+1/2, -x+1/2'
'x+1/2, y, z+1/2'
'-x+1/2, -y, z+1/2'
'-x+1/2, y, -z+1/2'
'x+1/2, -y, -z+1/2'
'z+1/2, x, y+1/2'
'z+1/2, -x, -y+1/2'
'-z+1/2, -x, y+1/2'
'-z+1/2, x, -y+1/2'
'y+1/2, z, x+1/2'
'-y+1/2, z, -x+1/2'
'y+1/2, -z, -x+1/2'
'-y+1/2, -z, x+1/2'
'y+1/2, x, -z+1/2'
'-y+1/2, -x, -z+1/2'
'y+1/2, -x, z+1/2'
'-y+1/2, x, z+1/2'
'x+1/2, z, -y+1/2'
'-x+1/2, z, y+1/2'
'-x+1/2, -z, -y+1/2'
'x+1/2, -z, y+1/2'
'z+1/2, y, -x+1/2'
'z+1/2, -y, x+1/2'
'-z+1/2, y, x+1/2'
'-z+1/2, -y, -x+1/2'
'x+1/2, y+1/2, z'
'-x+1/2, -y+1/2, z'
'-x+1/2, y+1/2, -z'
'x+1/2, -y+1/2, -z'
'z+1/2, x+1/2, y'
'z+1/2, -x+1/2, -y'
'-z+1/2, -x+1/2, y'
'-z+1/2, x+1/2, -y'
'y+1/2, z+1/2, x'
'-y+1/2, z+1/2, -x'
'y+1/2, -z+1/2, -x'
'-y+1/2, -z+1/2, x'
'y+1/2, x+1/2, -z'
'-y+1/2, -x+1/2, -z'
'y+1/2, -x+1/2, z'
'-y+1/2, x+1/2, z'
'x+1/2, z+1/2, -y'
'-x+1/2, z+1/2, y'
'-x+1/2, -z+1/2, -y'
'x+1/2, -z+1/2, y'
'z+1/2, y+1/2, -x'
'z+1/2, -y+1/2, x'
'-z+1/2, y+1/2, x'
'-z+1/2, -y+1/2, -x'
'-x, -y, -z'
'x, y, -z'
'x, -y, z'
'-x, y, z'
'-z, -x, -y'
'-z, x, y'
'z, x, -y'
'z, -x, y'
'-y, -z, -x'
'y, -z, x'
'-y, z, x'
'y, z, -x'
'-y, -x, z'
'y, x, z'
'-y, x, -z'
'y, -x, -z'
'-x, -z, y'
'x, -z, -y'
'x, z, y'
'-x, z, -y'
'-z, -y, x'
'-z, y, -x'
'z, -y, -x'
'z, y, x'
'-x, -y+1/2, -z+1/2'
'x, y+1/2, -z+1/2'
'x, -y+1/2, z+1/2'
'-x, y+1/2, z+1/2'
'-z, -x+1/2, -y+1/2'
'-z, x+1/2, y+1/2'
'z, x+1/2, -y+1/2'
'z, -x+1/2, y+1/2'
'-y, -z+1/2, -x+1/2'
'y, -z+1/2, x+1/2'
'-y, z+1/2, x+1/2'
'y, z+1/2, -x+1/2'
'-y, -x+1/2, z+1/2'
'y, x+1/2, z+1/2'
'-y, x+1/2, -z+1/2'
'y, -x+1/2, -z+1/2'
'-x, -z+1/2, y+1/2'
'x, -z+1/2, -y+1/2'
'x, z+1/2, y+1/2'
'-x, z+1/2, -y+1/2'
'-z, -y+1/2, x+1/2'
'-z, y+1/2, -x+1/2'
'z, -y+1/2, -x+1/2'
'z, y+1/2, x+1/2'
'-x+1/2, -y, -z+1/2'
'x+1/2, y, -z+1/2'
'x+1/2, -y, z+1/2'
'-x+1/2, y, z+1/2'
'-z+1/2, -x, -y+1/2'
'-z+1/2, x, y+1/2'
'z+1/2, x, -y+1/2'
'z+1/2, -x, y+1/2'
'-y+1/2, -z, -x+1/2'
'y+1/2, -z, x+1/2'
'-y+1/2, z, x+1/2'
'y+1/2, z, -x+1/2'
'-y+1/2, -x, z+1/2'
'y+1/2, x, z+1/2'
'-y+1/2, x, -z+1/2'
'y+1/2, -x, -z+1/2'
'-x+1/2, -z, y+1/2'
'x+1/2, -z, -y+1/2'
'x+1/2, z, y+1/2'
'-x+1/2, z, -y+1/2'
'-z+1/2, -y, x+1/2'
'-z+1/2, y, -x+1/2'
'z+1/2, -y, -x+1/2'
'z+1/2, y, x+1/2'
'-x+1/2, -y+1/2, -z'
'x+1/2, y+1/2, -z'
'x+1/2, -y+1/2, z'
'-x+1/2, y+1/2, z'
'-z+1/2, -x+1/2, -y'
'-z+1/2, x+1/2, y'
'z+1/2, x+1/2, -y'
'z+1/2, -x+1/2, y'
'-y+1/2, -z+1/2, -x'
'y+1/2, -z+1/2, x'
'-y+1/2, z+1/2, x'
'y+1/2, z+1/2, -x'
'-y+1/2, -x+1/2, z'
'y+1/2, x+1/2, z'
'-y+1/2, x+1/2, -z'
'y+1/2, -x+1/2, -z'
'-x+1/2, -z+1/2, y'
'x+1/2, -z+1/2, -y'
'x+1/2, z+1/2, y'
'-x+1/2, z+1/2, -y'
'-z+1/2, -y+1/2, x'
'-z+1/2, y+1/2, -x'
'z+1/2, -y+1/2, -x'
'z+1/2, y+1/2, x'

loop_
_atom_site_type_symbol
_atom_site_label
_atom_site_fract_x
_atom_site_fract_y
_atom_site_fract_z
_atom_site_U_iso_or_equiv
_atom_site_adp_type
_atom_site_calc_flag
_atom_site_refinement_flags
_atom_site_occupancy
_atom_site_symmetry_multiplicity
Ti Ti1 0.0185(2) 0.0000 0.0000 0.0027(4) Uani d SP 0.17 8
Rb Rb1 0.25798(8) 0.25798(8) 0.25798(8) 0.01411(13) Uani d SP 0.25 6
K K1 0.5000 0.5000 0.5000 0.01017(19) Uani d S 1 48
O O1 0.0000 0.0000 0.2147(2) 0.0358(6) Uani d SP 0.17 8
F F1 0.0000 0.0000 0.2147(2) 0.0358(6) Uani d SP 0.83 8

loop_
_atom_site_aniso_label
_atom_site_aniso_U_11
_atom_site_aniso_U_22
_atom_site_aniso_U_33
_atom_site_aniso_U_12
_atom_site_aniso_U_13
_atom_site_aniso_U_23
Ti1 0.0050(11) 0.0015(3) 0.0015(3) 0.000 0.000 0.000
Rb1 0.01411(13) 0.01411(13) 0.01411(13) 0.0007(2) 0.0007(2) 0.0007(2)
K1 0.01017(19) 0.01017(19) 0.01017(19) 0.000 0.000 0.000
O1 0.0506(8) 0.0506(8) 0.0064(7) 0.000 0.000 0.000
F1 0.0506(8) 0.0506(8) 0.0064(7) 0.000 0.000 0.000

loop_
_atom_type_symbol
_atom_type_description
_atom_type_scat_dispersion_real
_atom_type_scat_dispersion_imag
_atom_type_scat_source
Rb Rb -0.9393 2.9676 'International Tables Vol C Tables 4.2.6.8 and 6.1.1.4'
K K 0.2009 0.2494 'International Tables Vol C Tables 4.2.6.8 and 6.1.1.4'
Ti Ti 0.2776 0.4457 'International Tables Vol C Tables 4.2.6.8 and 6.1.1.4'
O O 0.0106 0.0060 'International Tables Vol C Tables 4.2.6.8 and 6.1.1.4'
F F 0.0171 0.0103 'International Tables Vol C Tables 4.2.6.8 and 6.1.1.4'

loop_
_geom_angle_atom_site_label_1
_geom_angle_atom_site_label_2
_geom_angle_atom_site_label_3
_geom_angle_site_symmetry_1
_geom_angle_site_symmetry_3
_geom_angle
Ti1 Ti1 Ti1 105 101 60.0
Ti1 Ti1 Ti1 105 9 90.0
Ti1 Ti1 Ti1 101 9 60.0
Ti1 Ti1 Ti1 105 5 60.0
Ti1 Ti1 Ti1 101 5 90.0
Ti1 Ti1 Ti1 9 5 60.0
F1 Ti1 F1 5 105 94.92(5)
O1 Ti1 F1 5 105 94.92(5)
F1 Ti1 F1 5 97 94.92(5)
O1 Ti1 F1 5 97 94.92(5)
F1 Ti1 F1 105 97 89.579(9)
F1 Ti1 O1 105 97 89.579(9)
F1 Ti1 O1 97 105 89.579(9)
O1 Ti1 O1 105 97 89.579(9)
F1 Ti1 F1 105 101 85.08(5)
F1 Ti1 F1 97 101 85.08(5)
F1 Ti1 F1 9 101 85.08(5)
F1 Ti1 F1 9 101 85.08(5)
F1 Ti1 F1 105 9 170.16(11)
F1 Ti1 O1 5 101 180.0
O1 Ti1 O1 5 101 180.0

loop_
_geom_bond_atom_site_label_1
_geom_bond_atom_site_label_2
_geom_bond_site_symmetry_2
_geom_bond_distance
Ti1 Ti1 105 0.232(3)
Ti1 Ti1 101 0.232(3)
Ti1 Ti1 9 0.232(3)
Ti1 Ti1 5 0.232(3)
Ti1 Ti1 97 0.328(4)
Ti1 F1 5 1.744(3)
Ti1 F1 105 1.915(2)
Ti1 F1 97 1.915(2)
Ti1 F1 . 1.915(2)
Ti1 F1 9 1.915(2)
Ti1 F1 101 2.072(3)
Ti1 Rb1 28 3.7128(11)
Ti1 Rb1 123_554 3.7128(11)
Ti1 Rb1 122_545 3.7128(11)
Ti1 Rb1 25_544 3.7128(11)
Ti1 Rb1 51 3.7191(10)
Ti1 Rb1 74 3.7191(10)
Ti1 Rb1 75_545 3.7191(10)
Ti1 Rb1 50_554 3.7191(10)
Ti1 Rb1 172_545 3.7191(10)
Ti1 Rb1 148_554 3.7191(10)
Ti1 Rb1 169 3.7191(10)
Ti1 Rb1 145 3.7191(10)
Ti1 Rb1 . 3.8789(16)
Rb1 Rb1 28 0.201(2)
Rb1 Rb1 51 0.201(2)
Rb1 Rb1 74 0.201(2)
Rb1 F1 57 3.0663(10)
Rb1 F1 29 3.0663(10)
Rb1 F1 73 3.0663(10)
Rb1 O1 57 3.0663(10)
Rb1 O1 29 3.0663(10)
Rb1 O1 73 3.0663(10)
Rb1 F1 177 3.15335(18)
Rb1 F1 129 3.15330(18)
Rb1 F1 173 3.15332(18)
Rb1 F1 9 3.2654(12)
Rb1 F1 5 3.2654(12)
Rb1 O1 9 3.2654(12)
K1 F1 57 2.536(2)
K1 F1 29 2.536(2)
K1 F1 73 2.536(2)
K1 O1 57 2.536(2)
K1 O1 29 2.536(2)
K1 O1 73 2.536(2)
F1 F1 105 2.698(3)
F1 F1 101 2.698(3)
F1 F1 9 2.698(3)
F1 F1 5 2.698(3)
